data_7057646
loop_
_publ_author_name
'Qin, Qi-Pin'
'Zou, Bi-Qun'
'Tan, Ming-Xiong'
'Wang, Shu-Long'
'Liu, Yan-Cheng'
'Liang, Hong'

_publ_section_title
;
 Tryptanthrin derivative copper(ii) complexes with high antitumor activity
 by inhibiting telomerase activity, and inducing mitochondria-mediated
 apoptosis and S-phase arrest in BEL-7402
;
_journal_issue 18
_journal_name_full 'New Journal of Chemistry'
_journal_page_first 15479
_journal_paper_doi 10.1039/C8NJ03005G
_journal_volume 42
_journal_year 2018
_chemical_formula_moiety 'C30 H14 Br2 Cl2 Cu N4 O4'
_chemical_formula_sum 'C30 H14 Br2 Cl2 Cu N4 O4'
_chemical_formula_weight 788.71
_space_group_crystal_system monoclinic
_space_group_IT_number 14
_space_group_name_Hall '-P 2ybc'
_space_group_name_H-M_alt 'P 1 21/c 1'
_symmetry_space_group_name_Hall '-P 2ybc'
_symmetry_space_group_name_H-M 'P 1 21/c 1'
_atom_sites_solution_hydrogens geom
_atom_sites_solution_primary direct
_atom_sites_solution_secondary difmap
_audit_creation_date 2017-11-11
_audit_creation_method
;
  Olex2 1.2-ac2
  (compiled 2012.03.06 svn.r2239, GUI svn.r4109)
;
_audit_update_record
;
2018-01-12 deposited with the CCDC.
2018-08-13 downloaded from the CCDC.
;
_cell_angle_alpha 90.00
_cell_angle_beta 97.096(5)
_cell_angle_gamma 90.00
_cell_formula_units_Z 4
_cell_length_a 10.8609(12)
_cell_length_b 13.7631(15)
_cell_length_c 18.269(2)
_cell_measurement_reflns_used 3806
_cell_measurement_temperature 296(2)
_cell_measurement_theta_max 21.48
_cell_measurement_theta_min 3.11
_cell_volume 2709.9(5)
_computing_data_reduction 'SAINT v7.68A (Bruker, 2009)'
_computing_molecular_graphics
;
O. V. Dolomanov, L. J. Bourhis, R. J. Gildea, J. A. K. Howard and H. Puschmann,
OLEX2: a complete structure solution, refinement and analysis program.
J. Appl. Cryst. (2009). 42, 339-341.
;
_computing_publication_material
;
O. V. Dolomanov, L. J. Bourhis, R. J. Gildea, J. A. K. Howard and H. Puschmann,
OLEX2: a complete structure solution, refinement and analysis program.
J. Appl. Cryst. (2009). 42, 339-341.
;
_computing_structure_refinement
;
XL, G.M. Sheldrick, Acta Cryst.
(2008). A64, 112-122
;
_computing_structure_solution 'SHELXS-97 (Sheldrick, 1990)'
_diffrn_ambient_temperature 296.15
_diffrn_measured_fraction_theta_full 0.993
_diffrn_measured_fraction_theta_max 0.993
_diffrn_measurement_device_type 'CCD area detector'
_diffrn_measurement_method 'phi and omega scans'
_diffrn_radiation_monochromator graphite
_diffrn_radiation_type MoK\a
_diffrn_radiation_wavelength 0.71073
_diffrn_reflns_av_R_equivalents 0.0921
_diffrn_reflns_av_unetI/netI 0.1175
_diffrn_reflns_limit_h_max 13
_diffrn_reflns_limit_h_min -13
_diffrn_reflns_limit_k_max 17
_diffrn_reflns_limit_k_min -15
_diffrn_reflns_limit_l_max 22
_diffrn_reflns_limit_l_min -22
_diffrn_reflns_number 19518
_diffrn_reflns_theta_full 26.37
_diffrn_reflns_theta_max 26.37
_diffrn_reflns_theta_min 1.86
_diffrn_source 'fine-focus sealed tube'
_diffrn_source_current 30.0
_diffrn_source_power 1.5
_diffrn_source_voltage 50.0
_exptl_absorpt_coefficient_mu 4.000
_exptl_absorpt_correction_T_max 0.6454
_exptl_absorpt_correction_T_min 0.4872
_exptl_absorpt_correction_type none
_exptl_crystal_colour 'Red brown'
_exptl_crystal_density_diffrn 1.933
_exptl_crystal_density_method 'not measured'
_exptl_crystal_description BLOCK
_exptl_crystal_F_000 1548
_exptl_crystal_size_max 0.21
_exptl_crystal_size_mid 0.13
_exptl_crystal_size_min 0.12
_refine_diff_density_max 3.472
_refine_diff_density_min -0.770
_refine_diff_density_rms 0.190
_refine_ls_extinction_method none
_refine_ls_goodness_of_fit_ref 1.041
_refine_ls_hydrogen_treatment mixed
_refine_ls_matrix_type full
_refine_ls_number_parameters 388
_refine_ls_number_reflns 5501
_refine_ls_number_restraints 0
_refine_ls_restrained_S_all 1.041
_refine_ls_R_factor_all 0.1780
_refine_ls_R_factor_gt 0.0944
_refine_ls_shift/su_max 0.000
_refine_ls_shift/su_mean 0.000
_refine_ls_structure_factor_coef Fsqd
_refine_ls_weighting_details 'calc w=1/[\s^2^(Fo^2^)+(0.1754P)^2^+0.8933P] where P=(Fo^2^+2Fc^2^)/3'
_refine_ls_weighting_scheme calc
_refine_ls_wR_factor_gt 0.2623
_refine_ls_wR_factor_ref 0.3087
_reflns_number_gt 2738
_reflns_number_total 5501
_reflns_threshold_expression >2sigma(I)
_cod_data_source_file c8nj03005g2.cif
_cod_data_source_block 20161113_0m
_cod_depositor_comments 'Adding full bibliography for 7057645--7057646.cif.'
_cod_database_code 7057646

loop_
_space_group_symop_id
_space_group_symop_operation_xyz
1 'x, y, z'
2 '-x, y+1/2, -z+1/2'
3 '-x, -y, -z'
4 'x, -y-1/2, z-1/2'

loop_
_atom_site_label
_atom_site_type_symbol
_atom_site_fract_x
_atom_site_fract_y
_atom_site_fract_z
_atom_site_U_iso_or_equiv
_atom_site_adp_type
_atom_site_occupancy
_atom_site_symmetry_multiplicity
_atom_site_calc_flag
_atom_site_refinement_flags
Br1 Br 0.47034(12) 0.34374(11) 0.57733(7) 0.0674(5) Uani 1 1 d .
Br2 Br 0.00916(13) 0.62485(13) -0.32158(7) 0.0766(5) Uani 1 1 d .
C1 C 0.4019(10) 0.3135(9) 0.4799(6) 0.053(3) Uani 1 1 d .
C2 C 0.3809(11) 0.2198(9) 0.4590(7) 0.058(3) Uani 1 1 d .
H2 H 0.3983 0.1711 0.4941 0.069 Uiso 1 1 calc R
C3 C 0.3343(11) 0.1931(9) 0.3872(7) 0.057(3) Uani 1 1 d .
H3 H 0.3201 0.1286 0.3735 0.068 Uiso 1 1 calc R
C4 C 0.3103(10) 0.2694(9) 0.3376(7) 0.052(3) Uani 1 1 d .
C5 C 0.3361(11) 0.3645(8) 0.3565(7) 0.050(3) Uani 1 1 d .
C6 C 0.3799(10) 0.3896(9) 0.4278(7) 0.052(3) Uani 1 1 d .
H6 H 0.3946 0.4541 0.4413 0.062 Uiso 1 1 calc R
C7 C 0.3112(11) 0.4242(9) 0.2905(7) 0.052(3) Uani 1 1 d .
C8 C 0.2646(10) 0.3568(9) 0.2328(7) 0.051(3) Uani 1 1 d .
C9 C 0.2241(12) 0.1823(9) 0.2189(7) 0.058(3) Uani 1 1 d .
C10 C 0.1777(11) 0.2042(9) 0.1444(7) 0.056(3) Uani 1 1 d .
C11 C 0.1718(11) 0.3009(9) 0.1153(7) 0.054(3) Uani 1 1 d .
C12 C 0.1251(12) 0.3216(9) 0.0479(7) 0.058(3) Uani 1 1 d .
H12 H 0.1268 0.3851 0.0306 0.070 Uiso 1 1 calc R
C13 C 0.0728(12) 0.2480(10) 0.0020(7) 0.063(3) Uani 1 1 d .
H13 H 0.0347 0.2645 -0.0448 0.076 Uiso 1 1 calc R
C14 C 0.0750(13) 0.1503(11) 0.0230(8) 0.070(4) Uani 1 1 d .
H14 H 0.0441 0.1014 -0.0093 0.084 Uiso 1 1 calc R
C15 C 0.1258(12) 0.1307(9) 0.0945(8) 0.062(3) Uani 1 1 d .
H15 H 0.1263 0.0667 0.1110 0.074 Uiso 1 1 calc R
C16 C 0.0923(11) 0.6712(9) -0.2304(7) 0.056(3) Uani 1 1 d .
C17 C 0.1059(11) 0.7690(10) -0.2165(7) 0.058(3) Uani 1 1 d .
H17 H 0.0789 0.8128 -0.2538 0.069 Uiso 1 1 calc R
C18 C 0.1566(11) 0.8034(9) -0.1512(7) 0.053(3) Uani 1 1 d .
H18 H 0.1638 0.8699 -0.1429 0.064 Uiso 1 1 calc R
C19 C 0.1993(11) 0.7362(9) -0.0949(7) 0.055(3) Uani 1 1 d .
C20 C 0.1863(10) 0.6364(9) -0.1096(7) 0.050(3) Uani 1 1 d .
C21 C 0.1327(10) 0.6005(9) -0.1772(6) 0.050(3) Uani 1 1 d .
H21 H 0.1240 0.5343 -0.1866 0.060 Uiso 1 1 calc R
C22 C 0.2652(10) 0.6626(8) 0.0149(7) 0.047(3) Uani 1 1 d .
C23 C 0.2282(10) 0.5854(9) -0.0430(6) 0.050(3) Uani 1 1 d .
C24 C 0.2654(11) 0.8387(9) 0.0193(7) 0.052(3) Uani 1 1 d .
C25 C 0.3104(10) 0.8250(8) 0.0936(7) 0.050(3) Uani 1 1 d .
C26 C 0.3368(11) 0.9043(8) 0.1429(8) 0.054(3) Uani 1 1 d .
H26 H 0.3241 0.9667 0.1239 0.065 Uiso 1 1 calc R
C27 C 0.3765(11) 0.8963(9) 0.2107(8) 0.058(3) Uani 1 1 d .
H27 H 0.3919 0.9516 0.2396 0.070 Uiso 1 1 calc R
C28 C 0.3969(11) 0.8045(9) 0.2419(7) 0.057(3) Uani 1 1 d .
H28 H 0.4251 0.7988 0.2919 0.069 Uiso 1 1 calc R
C29 C 0.3753(10) 0.7212(9) 0.1989(7) 0.052(3) Uani 1 1 d .
H29 H 0.3905 0.6598 0.2193 0.063 Uiso 1 1 calc R
C30 C 0.3318(10) 0.7316(8) 0.1266(7) 0.048(3) Uani 1 1 d .
Cl1 Cl 0.4622(3) 0.4645(2) 0.11495(17) 0.0601(8) Uani 1 1 d .
Cl2 Cl 0.0753(3) 0.5622(2) 0.12755(19) 0.0639(9) Uani 1 1 d .
Cu1 Cu 0.26907(12) 0.51228(9) 0.12309(7) 0.0461(4) Uani 1 1 d .
N1 N 0.2471(9) 0.7511(6) -0.0217(5) 0.048(2) Uani 1 1 d .
N2 N 0.3019(9) 0.6489(7) 0.0824(6) 0.049(2) Uani 1 1 d .
N3 N 0.2661(9) 0.2635(7) 0.2605(5) 0.051(2) Uani 1 1 d .
N4 N 0.2258(9) 0.3775(7) 0.1629(6) 0.056(3) Uani 1 1 d .
O1 O 0.2335(8) 0.4993(6) -0.0276(4) 0.054(2) Uani 1 1 d .
O2 O 0.2396(9) 0.9173(6) -0.0149(6) 0.075(3) Uani 1 1 d .
O3 O 0.2296(11) 0.1012(7) 0.2454(6) 0.087(3) Uani 1 1 d .
O4 O 0.3242(8) 0.5114(6) 0.2824(5) 0.064(2) Uani 1 1 d .

loop_
_atom_site_aniso_label
_atom_site_aniso_U_11
_atom_site_aniso_U_22
_atom_site_aniso_U_33
_atom_site_aniso_U_23
_atom_site_aniso_U_13
_atom_site_aniso_U_12
Br1 0.0533(8) 0.0769(10) 0.0718(9) 0.0123(7) 0.0069(7) 0.0031(7)
Br2 0.0587(9) 0.1101(13) 0.0602(9) 0.0107(8) 0.0038(7) 0.0175(8)
C1 0.047(7) 0.054(8) 0.059(7) 0.016(6) 0.016(6) 0.000(6)
C2 0.052(7) 0.054(8) 0.070(9) 0.019(7) 0.017(7) -0.004(6)
C3 0.052(7) 0.051(8) 0.068(9) 0.013(6) 0.013(7) -0.001(6)
C4 0.043(6) 0.046(7) 0.071(8) 0.011(6) 0.020(6) -0.002(6)
C5 0.047(7) 0.043(7) 0.062(8) 0.007(6) 0.013(6) 0.002(6)
C6 0.049(7) 0.042(7) 0.067(8) 0.009(6) 0.015(6) -0.003(6)
C7 0.048(7) 0.047(8) 0.065(8) 0.004(6) 0.017(6) -0.001(6)
C8 0.042(6) 0.045(7) 0.069(8) 0.004(6) 0.015(6) -0.002(5)
C9 0.056(8) 0.045(8) 0.076(9) 0.004(7) 0.016(7) -0.004(6)
C10 0.046(7) 0.047(8) 0.078(9) -0.005(7) 0.021(6) -0.001(6)
C11 0.048(7) 0.045(8) 0.070(9) 0.000(6) 0.015(6) -0.003(6)
C12 0.056(8) 0.049(8) 0.072(9) 0.005(7) 0.016(7) -0.005(6)
C13 0.061(8) 0.061(9) 0.069(8) -0.003(7) 0.011(7) -0.008(7)
C14 0.064(9) 0.065(10) 0.084(11) -0.004(8) 0.019(8) -0.002(7)
C15 0.057(8) 0.045(8) 0.085(10) -0.006(7) 0.015(7) 0.000(6)
C16 0.050(7) 0.057(8) 0.063(8) 0.009(6) 0.021(6) 0.002(6)
C17 0.049(7) 0.054(8) 0.072(9) 0.023(7) 0.014(7) 0.008(6)
C18 0.051(7) 0.048(7) 0.064(8) 0.014(6) 0.017(6) 0.005(6)
C19 0.044(7) 0.053(8) 0.070(9) 0.010(6) 0.018(6) 0.005(6)
C20 0.041(6) 0.049(7) 0.061(8) 0.012(6) 0.018(6) 0.003(6)
C21 0.044(7) 0.050(7) 0.059(8) 0.009(6) 0.012(6) 0.003(6)
C22 0.045(6) 0.037(7) 0.062(8) 0.006(6) 0.016(6) -0.001(5)
C23 0.044(6) 0.046(7) 0.062(8) 0.002(6) 0.015(6) 0.004(5)
C24 0.046(7) 0.042(7) 0.071(8) 0.004(6) 0.020(6) -0.002(6)
C25 0.037(6) 0.040(7) 0.076(9) -0.003(6) 0.015(6) -0.006(5)
C26 0.046(7) 0.038(7) 0.081(9) -0.002(6) 0.016(7) 0.000(5)
C27 0.046(7) 0.054(9) 0.076(9) -0.013(7) 0.014(7) -0.008(6)
C28 0.048(7) 0.059(9) 0.067(8) -0.012(7) 0.014(6) -0.012(6)
C29 0.045(7) 0.043(7) 0.069(8) 0.005(6) 0.011(6) -0.014(6)
C30 0.042(6) 0.040(7) 0.064(8) -0.005(6) 0.015(6) -0.003(5)
Cl1 0.0466(17) 0.060(2) 0.074(2) 0.0046(16) 0.0062(15) 0.0060(15)
Cl2 0.0493(17) 0.0525(19) 0.091(2) 0.0002(16) 0.0142(16) -0.0001(15)
Cu1 0.0445(8) 0.0401(8) 0.0536(9) 0.0036(6) 0.0057(6) -0.0010(6)
N1 0.049(5) 0.039(6) 0.059(6) 0.008(5) 0.016(5) -0.001(4)
N2 0.046(6) 0.042(6) 0.058(6) 0.003(5) 0.010(5) 0.000(5)
N3 0.047(6) 0.039(6) 0.068(7) 0.011(5) 0.012(5) -0.003(5)
N4 0.050(6) 0.049(6) 0.071(7) 0.001(5) 0.015(5) 0.006(5)
O1 0.066(5) 0.033(5) 0.062(5) 0.006(4) 0.009(4) -0.002(4)
O2 0.080(7) 0.039(5) 0.106(7) 0.014(5) 0.011(6) 0.002(5)
O3 0.115(9) 0.046(6) 0.093(7) 0.016(5) -0.011(6) -0.010(6)
O4 0.069(6) 0.039(5) 0.085(6) 0.012(4) 0.011(5) -0.004(4)

loop_
_atom_type_symbol
_atom_type_description
_atom_type_scat_dispersion_real
_atom_type_scat_dispersion_imag
_atom_type_scat_source
C C 0.0033 0.0016 'International Tables Vol C Tables 4.2.6.8 and 6.1.1.4'
H H 0.0000 0.0000 'International Tables Vol C Tables 4.2.6.8 and 6.1.1.4'
Br Br -0.2901 2.4595 'International Tables Vol C Tables 4.2.6.8 and 6.1.1.4'
Cl Cl 0.1484 0.1585 'International Tables Vol C Tables 4.2.6.8 and 6.1.1.4'
Cu Cu 0.3201 1.2651 'International Tables Vol C Tables 4.2.6.8 and 6.1.1.4'
N N 0.0061 0.0033 'International Tables Vol C Tables 4.2.6.8 and 6.1.1.4'
O O 0.0106 0.0060 'International Tables Vol C Tables 4.2.6.8 and 6.1.1.4'

loop_
_geom_angle_atom_site_label_1
_geom_angle_atom_site_label_2
_geom_angle_atom_site_label_3
_geom_angle
C2 C1 Br1 120.5(9)
C2 C1 C6 120.4(12)
C6 C1 Br1 118.9(10)
C1 C2 H2 118.5
C1 C2 C3 122.9(12)
C3 C2 H2 118.5
C2 C3 H3 122.2
C4 C3 C2 115.6(12)
C4 C3 H3 122.2
C3 C4 N3 127.7(12)
C5 C4 C3 122.6(13)
C5 C4 N3 109.5(10)
C4 C5 C6 121.0(11)
C4 C5 C7 108.5(11)
C6 C5 C7 130.5(11)
C1 C6 H6 121.3
C5 C6 C1 117.4(11)
C5 C6 H6 121.3
C8 C7 C5 104.7(11)
O4 C7 C5 130.1(12)
O4 C7 C8 125.2(12)
N3 C8 C7 109.9(11)
N4 C8 C7 127.3(11)
N4 C8 N3 122.8(11)
N3 C9 C10 113.8(11)
O3 C9 C10 124.7(12)
O3 C9 N3 121.5(12)
C9 C10 C11 123.0(12)
C9 C10 C15 121.6(12)
C15 C10 C11 115.2(12)
C10 C11 N4 117.4(12)
C12 C11 C10 123.2(12)
C12 C11 N4 119.4(11)
C11 C12 H12 120.2
C11 C12 C13 119.5(12)
C13 C12 H12 120.2
C12 C13 H13 118.6
C12 C13 C14 122.9(14)
C14 C13 H13 118.6
C13 C14 H14 122.0
C15 C14 C13 116.1(13)
C15 C14 H14 122.0
C10 C15 H15 118.5
C14 C15 C10 123.0(13)
C14 C15 H15 118.5
C17 C16 Br2 121.2(10)
C17 C16 C21 122.2(12)
C21 C16 Br2 116.5(10)
C16 C17 H17 118.8
C18 C17 C16 122.3(12)
C18 C17 H17 118.8
C17 C18 H18 120.7
C17 C18 C19 118.6(12)
C19 C18 H18 120.7
C20 C19 C18 118.9(13)
N1 C19 C18 130.7(12)
N1 C19 C20 110.3(10)
C19 C20 C23 107.7(11)
C21 C20 C19 122.7(11)
C21 C20 C23 129.5(12)
C16 C21 H21 122.3
C20 C21 C16 115.4(11)
C20 C21 H21 122.3
N1 C22 C23 105.5(10)
N2 C22 C23 126.9(10)
N2 C22 N1 127.5(11)
C20 C23 C22 106.2(11)
O1 C23 C20 132.5(12)
O1 C23 C22 121.3(11)
C25 C24 N1 114.1(10)
O2 C24 C25 128.6(12)
O2 C24 N1 117.3(12)
C24 C25 C26 122.1(11)
C24 C25 C30 123.4(11)
C26 C25 C30 114.5(12)
C25 C26 H26 117.6
C27 C26 C25 124.8(12)
C27 C26 H26 117.6
C26 C27 H27 120.1
C26 C27 C28 119.9(12)
C28 C27 H27 120.1
C27 C28 H28 119.8
C27 C28 C29 120.5(12)
C29 C28 H28 119.8
C28 C29 H29 120.8
C30 C29 C28 118.5(11)
C30 C29 H29 120.8
C29 C30 C25 121.8(11)
C29 C30 N2 120.1(11)
N2 C30 C25 118.1(11)
Cl1 Cu1 Cl2 178.12(13)
N2 Cu1 Cl1 92.2(3)
N2 Cu1 Cl2 86.5(3)
N4 Cu1 Cl1 90.9(3)
N4 Cu1 Cl2 90.4(3)
N4 Cu1 N2 176.8(4)
C19 N1 C22 110.3(10)
C19 N1 C24 130.2(10)
C22 N1 C24 119.1(10)
C22 N2 C30 117.5(10)
C22 N2 Cu1 116.1(8)
C30 N2 Cu1 124.4(8)
C8 N3 C4 107.2(10)
C8 N3 C9 123.8(11)
C9 N3 C4 128.8(10)
C8 N4 C11 118.7(10)
C8 N4 Cu1 118.2(8)
C11 N4 Cu1 122.5(8)

loop_
_geom_bond_atom_site_label_1
_geom_bond_atom_site_label_2
_geom_bond_distance
Br1 C1 1.889(12)
Br2 C16 1.905(13)
C1 C2 1.356(16)
C1 C6 1.415(16)
C2 H2 0.9300
C2 C3 1.395(17)
C3 H3 0.9300
C3 C4 1.390(16)
C4 C5 1.373(17)
C4 N3 1.432(16)
C5 C6 1.375(16)
C5 C7 1.457(17)
C6 H6 0.9300
C7 C8 1.449(17)
C7 O4 1.220(13)
C8 N3 1.379(14)
C8 N4 1.326(15)
C9 C10 1.425(18)
C9 N3 1.397(15)
C9 O3 1.215(14)
C10 C11 1.432(17)
C10 C15 1.430(18)
C11 C12 1.305(17)
C11 N4 1.443(16)
C12 H12 0.9300
C12 C13 1.390(17)
C13 H13 0.9300
C13 C14 1.398(18)
C14 H14 0.9300
C14 C15 1.380(18)
C15 H15 0.9300
C16 C17 1.374(17)
C16 C21 1.407(16)
C17 H17 0.9300
C17 C18 1.336(17)
C18 H18 0.9300
C18 C19 1.418(17)
C19 C20 1.403(17)
C19 N1 1.389(15)
C20 C21 1.388(16)
C20 C23 1.430(16)
C21 H21 0.9300
C22 C23 1.518(16)
C22 N1 1.392(14)
C22 N2 1.262(15)
C23 O1 1.218(13)
C24 C25 1.398(17)
C24 N1 1.420(15)
C24 O2 1.264(14)
C25 C26 1.420(16)
C25 C30 1.427(16)
C26 H26 0.9300
C26 C27 1.265(16)
C27 H27 0.9300
C27 C28 1.392(17)
C28 H28 0.9300
C28 C29 1.394(16)
C29 H29 0.9300
C29 C30 1.353(16)
C30 N2 1.411(15)
Cl1 Cu1 2.220(3)
Cl2 Cu1 2.225(3)
Cu1 N2 2.069(9)
Cu1 N4 2.068(10)

loop_
_geom_torsion_atom_site_label_1
_geom_torsion_atom_site_label_2
_geom_torsion_atom_site_label_3
_geom_torsion_atom_site_label_4
_geom_torsion
Br1 C1 C2 C3 -177.9(8)
Br1 C1 C6 C5 176.7(8)
Br2 C16 C17 C18 175.5(8)
Br2 C16 C21 C20 -176.3(8)
C1 C2 C3 C4 0.1(17)
C2 C1 C6 C5 0.6(17)
C2 C3 C4 C5 3.0(16)
C2 C3 C4 N3 178.0(10)
C3 C4 C5 C6 -4.3(17)
C3 C4 C5 C7 174.6(10)
C3 C4 N3 C8 -175.8(11)
C3 C4 N3 C9 7.6(19)
C4 C5 C6 C1 2.4(16)
C4 C5 C7 C8 2.2(12)
C4 C5 C7 O4 -178.2(12)
C5 C4 N3 C8 -0.3(12)
C5 C4 N3 C9 -176.8(10)
C5 C7 C8 N3 -2.4(12)
C5 C7 C8 N4 177.9(10)
C6 C1 C2 C3 -1.8(18)
C6 C5 C7 C8 -179.1(11)
C6 C5 C7 O4 1(2)
C7 C5 C6 C1 -176.2(11)
C7 C8 N3 C4 1.7(12)
C7 C8 N3 C9 178.5(10)
C7 C8 N4 C11 -174.3(10)
C7 C8 N4 Cu1 14.7(15)
C9 C10 C11 C12 -177.3(11)
C9 C10 C11 N4 5.6(16)
C9 C10 C15 C14 176.9(12)
C10 C9 N3 C4 175.5(10)
C10 C9 N3 C8 -0.6(16)
C10 C11 C12 C13 3.1(19)
C10 C11 N4 C8 -7.7(15)
C10 C11 N4 Cu1 162.9(8)
C11 C10 C15 C14 0.9(17)
C11 C12 C13 C14 -4.5(19)
C12 C11 N4 C8 175.1(11)
C12 C11 N4 Cu1 -14.4(15)
C12 C13 C14 C15 3.9(19)
C13 C14 C15 C10 -2.2(18)
C15 C10 C11 C12 -1.4(17)
C15 C10 C11 N4 -178.5(10)
C16 C17 C18 C19 0.9(17)
C17 C16 C21 C20 0.4(16)
C17 C18 C19 C20 -0.2(16)
C17 C18 C19 N1 -175.1(11)
C18 C19 C20 C21 -0.3(16)
C18 C19 C20 C23 -176.1(9)
C18 C19 N1 C22 174.1(11)
C18 C19 N1 C24 1.4(19)
C19 C20 C21 C16 0.2(15)
C19 C20 C23 C22 1.4(11)
C19 C20 C23 O1 178.8(12)
C20 C19 N1 C22 -1.1(12)
C20 C19 N1 C24 -173.8(10)
C21 C16 C17 C18 -1.0(18)
C21 C20 C23 C22 -174.0(11)
C21 C20 C23 O1 3(2)
C23 C20 C21 C16 175.0(10)
C23 C22 N1 C19 1.9(11)
C23 C22 N1 C24 175.5(9)
C23 C22 N2 C30 179.9(9)
C23 C22 N2 Cu1 -15.6(14)
C24 C25 C26 C27 179.3(12)
C24 C25 C30 C29 -179.9(10)
C24 C25 C30 N2 -2.3(16)
C25 C24 N1 C19 176.9(10)
C25 C24 N1 C22 4.8(14)
C25 C26 C27 C28 -0.1(18)
C25 C30 N2 C22 4.4(14)
C25 C30 N2 Cu1 -158.7(8)
C26 C25 C30 C29 -0.8(15)
C26 C25 C30 N2 176.8(9)
C26 C27 C28 C29 0.7(17)
C27 C28 C29 C30 -1.3(17)
C28 C29 C30 C25 1.3(16)
C28 C29 C30 N2 -176.2(9)
C29 C30 N2 C22 -178.0(10)
C29 C30 N2 Cu1 19.0(14)
C30 C25 C26 C27 0.1(17)
Cl1 Cu1 N2 C22 99.6(8)
Cl1 Cu1 N2 C30 -97.2(8)
Cl1 Cu1 N4 C8 77.1(8)
Cl1 Cu1 N4 C11 -93.5(8)
Cl2 Cu1 N2 C22 -79.1(8)
Cl2 Cu1 N2 C30 84.2(8)
Cl2 Cu1 N4 C8 -104.3(8)
Cl2 Cu1 N4 C11 85.1(8)
N1 C19 C20 C21 175.5(9)
N1 C19 C20 C23 -0.3(12)
N1 C22 C23 C20 -2.1(11)
N1 C22 C23 O1 -179.8(10)
N1 C22 N2 C30 -1.9(17)
N1 C22 N2 Cu1 162.6(8)
N1 C24 C25 C26 178.7(9)
N1 C24 C25 C30 -2.3(16)
N2 C22 C23 C20 176.5(11)
N2 C22 C23 O1 -1.2(18)
N2 C22 N1 C19 -176.6(11)
N2 C22 N1 C24 -3.0(17)
N2 Cu1 N4 C8 -116(7)
N2 Cu1 N4 C11 73(7)
N3 C4 C5 C6 179.9(10)
N3 C4 C5 C7 -1.3(12)
N3 C8 N4 C11 6.0(16)
N3 C8 N4 Cu1 -165.0(8)
N3 C9 C10 C11 -1.5(16)
N3 C9 C10 C15 -177.2(10)
N4 C8 N3 C4 -178.6(10)
N4 C8 N3 C9 -1.8(16)
N4 C11 C12 C13 -179.9(11)
N4 Cu1 N2 C22 -67(7)
N4 Cu1 N2 C30 96(7)
O2 C24 C25 C26 -1.5(19)
O2 C24 C25 C30 177.6(11)
O2 C24 N1 C19 -3.0(17)
O2 C24 N1 C22 -175.1(10)
O3 C9 C10 C11 179.5(12)
O3 C9 C10 C15 3.8(19)
O3 C9 N3 C4 -5.5(19)
O3 C9 N3 C8 178.4(12)
O4 C7 C8 N3 178.0(10)
O4 C7 C8 N4 -1.8(19)
